data_4114229
loop_
_publ_author_name
'Yongzhong Bian'
'Jianzhuang Jiang'
'Ye Tao'
'Michael T. M. Choi'
'Renjie Li'
'Anthony C. H. Ng'
'Peihua Zhu'
'Na Pan'
'Xuan Sun'
'Dennis P. Arnold'
'Zhong-Yuan Zhou'
'Hung-Wing Li'
'Thomas C. W. Mak'
'Dennis K. P. Ng'

_publ_section_title
;
 Tuning the Valence of the Cerium Center in (Na)phthalocyaninato and
 Porphyrinato Cerium Double-Deckers by Changing the Nature of the
 Tetrapyrrole Ligands
;
_journal_name_full 'Journal of the American Chemical Society'
_journal_page_first 12257
_journal_page_last 12267
_journal_paper_doi 10.1021/ja036017+
_journal_volume 125
_journal_year 2003
_chemical_formula_sum 'C87 H74 Ce N12'
_chemical_formula_weight 1427.70
_chemical_name_systematic
; 
 ? 
;
_space_group_IT_number 62
_symmetry_cell_setting orthorhombic
_symmetry_space_group_name_Hall '-P 2c 2n'
_symmetry_space_group_name_H-M 'P n a m'
_atom_sites_solution_hydrogens geom
_atom_sites_solution_primary direct
_atom_sites_solution_secondary difmap
_audit_creation_method SHELXL-97
_cell_angle_alpha 90.00
_cell_angle_beta 90.00
_cell_angle_gamma 90.00
_cell_formula_units_Z 4
_cell_length_a 29.048(7)
_cell_length_b 10.888(2)
_cell_length_c 26.642(6)
_cell_measurement_temperature 293(2)
_cell_volume 8426(3)
_computing_cell_refinement 'BRUKER SMART CCD DIFFRACTOMETER'
_computing_data_collection 'BRUKER SMART CCD DIFFRACTOMETER'
_computing_data_reduction 'BRUKER SMART CCD DIFFRACTOMETER'
_computing_molecular_graphics 'SIEMENS SHELXTL'
_computing_publication_material 'SIEMENS SHELXTL'
_computing_structure_refinement 'SHELXL-97 (Sheldrick, 1997)'
_computing_structure_solution 'SHELXS-97 (Sheldrick, 1990)'
_diffrn_ambient_temperature 293(2)
_diffrn_measured_fraction_theta_full 0.999
_diffrn_measured_fraction_theta_max 0.999
_diffrn_measurement_device_type 'BRUKER SMART CCD DIFFRACTOMETER'
_diffrn_measurement_method 'OMEGA SCAN'
_diffrn_radiation_monochromator graphite
_diffrn_radiation_source 'fine-focus sealed tube'
_diffrn_radiation_type MoK\a
_diffrn_radiation_wavelength 0.71073
_diffrn_reflns_av_R_equivalents 0.1634
_diffrn_reflns_av_sigmaI/netI 0.1236
_diffrn_reflns_limit_h_max 33
_diffrn_reflns_limit_h_min -33
_diffrn_reflns_limit_k_max 12
_diffrn_reflns_limit_k_min -12
_diffrn_reflns_limit_l_max 20
_diffrn_reflns_limit_l_min -30
_diffrn_reflns_number 40613
_diffrn_reflns_theta_full 24.00
_diffrn_reflns_theta_max 24.00
_diffrn_reflns_theta_min 1.60
_exptl_absorpt_coefficient_mu 0.588
_exptl_absorpt_correction_T_max 1.0
_exptl_absorpt_correction_T_min 0.6443
_exptl_absorpt_correction_type SADABS
_exptl_crystal_colour dark-red
_exptl_crystal_density_diffrn 1.125
_exptl_crystal_description PLATE
_exptl_crystal_F_000 2952
_exptl_crystal_size_max 0.32
_exptl_crystal_size_mid 0.30
_exptl_crystal_size_min 0.08
_refine_diff_density_max 1.161
_refine_diff_density_min -1.344
_refine_diff_density_rms 0.153
_refine_ls_extinction_coef 0.0135(11)
_refine_ls_extinction_expression Fc^*^=kFc[1+0.001xFc^2^\l^3^/sin(2\q)]^-1/4^
_refine_ls_extinction_method SHELXL
_refine_ls_goodness_of_fit_ref 1.063
_refine_ls_hydrogen_treatment mixed
_refine_ls_matrix_type full
_refine_ls_number_parameters 445
_refine_ls_number_reflns 6780
_refine_ls_number_restraints 12
_refine_ls_restrained_S_all 1.062
_refine_ls_R_factor_all 0.1443
_refine_ls_R_factor_gt 0.0740
_refine_ls_shift/su_max 0.001
_refine_ls_shift/su_mean 0.000
_refine_ls_structure_factor_coef Fsqd
_refine_ls_weighting_details 'calc w=1/[\s^2^(Fo^2^)+(0.1453P)^2^+0.0000P] where P=(Fo^2^+2Fc^2^)/3'
_refine_ls_weighting_scheme calc
_refine_ls_wR_factor_gt 0.2022
_refine_ls_wR_factor_ref 0.2634
_reflns_number_gt 3721
_reflns_number_total 6780
_reflns_threshold_expression >2sigma(I)
_cod_data_source_file ja0360172Bsi20030508_103457.cif
_cod_data_source_block Ce(Nc)(OEP)
_cod_database_code 4114229

loop_
_symmetry_equiv_pos_as_xyz
'x, y, z'
'-x, -y, z+1/2'
'x+1/2, -y+1/2, z'
'-x+1/2, y+1/2, z+1/2'
'-x, -y, -z'
'x, y, -z-1/2'
'-x-1/2, y-1/2, -z'
'x-1/2, -y-1/2, -z-1/2'

loop_
_atom_site_label
_atom_site_type_symbol
_atom_site_fract_x
_atom_site_fract_y
_atom_site_fract_z
_atom_site_U_iso_or_equiv
_atom_site_adp_type
_atom_site_occupancy
_atom_site_symmetry_multiplicity
_atom_site_calc_flag
_atom_site_refinement_flags
Ce1 Ce 0.47098(2) 0.30214(6) 0.2500 0.0361(4) Uani 1 2 d S
N2 N 0.3868(3) 0.3481(9) 0.2500 0.042(3) Uani 1 2 d S
N3 N 0.4330(2) 0.2117(7) 0.3244(3) 0.0428(19) Uani 1 1 d .
N4 N 0.4783(3) 0.0777(8) 0.2500 0.029(2) Uani 1 2 d S
N6 N 0.3713(3) 0.3568(7) 0.3397(3) 0.0447(19) Uani 1 1 d .
N7 N 0.4809(2) 0.0325(7) 0.3398(3) 0.0429(19) Uani 1 1 d .
N10 N 0.4697(2) 0.4815(6) 0.3046(3) 0.0409(18) Uani 1 1 d .
N11 N 0.5379(2) 0.2827(6) 0.3054(3) 0.0400(18) Uani 1 1 d .
C27 C 0.1834(4) 0.6940(12) 0.2769(5) 0.089(4) Uani 1 1 d .
H27A H 0.1600 0.7345 0.2941 0.107 Uiso 1 1 calc R
C28 C 0.2172(3) 0.6355(10) 0.3032(5) 0.068(3) Uani 1 1 d .
H28A H 0.2168 0.6376 0.3381 0.082 Uiso 1 1 calc R
C29 C 0.2529(3) 0.5714(9) 0.2780(4) 0.054(3) Uani 1 1 d .
C30 C 0.2888(3) 0.5122(9) 0.3039(4) 0.050(2) Uani 1 1 d .
H30A H 0.2893 0.5118 0.3388 0.059 Uiso 1 1 calc R
C31 C 0.3234(3) 0.4542(8) 0.2767(3) 0.045(2) Uani 1 1 d .
C32 C 0.3631(3) 0.3855(8) 0.2916(4) 0.041(2) Uani 1 1 d .
C41 C 0.4022(3) 0.2756(8) 0.3537(3) 0.042(2) Uani 1 1 d .
C42 C 0.4052(3) 0.2313(9) 0.4052(4) 0.047(2) Uani 1 1 d .
C43 C 0.3833(3) 0.2669(9) 0.4492(4) 0.052(3) Uani 1 1 d .
H43A H 0.3626 0.3320 0.4492 0.062 Uiso 1 1 calc R
C44 C 0.3929(3) 0.2033(9) 0.4932(3) 0.046(2) Uani 1 1 d .
C45 C 0.3733(4) 0.2372(11) 0.5401(4) 0.068(3) Uani 1 1 d .
H45A H 0.3533 0.3040 0.5411 0.081 Uiso 1 1 calc R
C46 C 0.3824(4) 0.1768(12) 0.5828(4) 0.070(3) Uani 1 1 d .
H46A H 0.3690 0.2023 0.6128 0.084 Uiso 1 1 calc R
C47 C 0.4116(4) 0.0772(11) 0.5825(4) 0.072(3) Uani 1 1 d .
H47A H 0.4178 0.0359 0.6123 0.087 Uiso 1 1 calc R
C48 C 0.4315(4) 0.0384(10) 0.5387(4) 0.060(3) Uani 1 1 d .
H48A H 0.4508 -0.0297 0.5389 0.072 Uiso 1 1 calc R
C49 C 0.4229(3) 0.1006(9) 0.4932(3) 0.050(3) Uani 1 1 d .
C50 C 0.4445(3) 0.0669(9) 0.4485(4) 0.052(3) Uani 1 1 d .
H50A H 0.4644 0.0000 0.4480 0.062 Uiso 1 1 calc R
C51 C 0.4364(3) 0.1330(9) 0.4051(4) 0.046(2) Uani 1 1 d .
C52 C 0.4524(3) 0.1216(8) 0.3535(3) 0.041(2) Uani 1 1 d .
C61 C 0.4913(3) 0.0110(8) 0.2918(3) 0.039(2) Uani 1 1 d .
C62 C 0.5156(3) -0.1017(8) 0.2769(3) 0.041(2) Uani 1 1 d .
C63 C 0.5350(3) -0.1972(8) 0.3034(4) 0.047(2) Uani 1 1 d .
H63A H 0.5335 -0.1990 0.3382 0.056 Uiso 1 1 calc R
C64 C 0.5572(3) -0.2924(8) 0.2767(4) 0.047(2) Uani 1 1 d .
C65 C 0.5794(3) -0.3891(9) 0.3020(4) 0.057(3) Uani 1 1 d .
H65A H 0.5785 -0.3915 0.3369 0.069 Uiso 1 1 calc R
C66 C 0.6023(3) -0.4787(9) 0.2770(4) 0.063(3) Uani 1 1 d .
H66A H 0.6179 -0.5397 0.2946 0.075 Uiso 1 1 calc R
C82 C 0.4313(4) 0.6298(13) 0.2500 0.049(4) Uani 1 2 d S
H82A H 0.4113 0.6965 0.2500 0.058 Uiso 1 2 calc SR
C83 C 0.4444(3) 0.5862(8) 0.2972(4) 0.042(2) Uani 1 1 d .
C84 C 0.4348(3) 0.6455(9) 0.3444(4) 0.052(3) Uani 1 1 d .
C85 C 0.4557(3) 0.5774(9) 0.3798(4) 0.048(2) Uiso 1 1 d .
C86 C 0.4786(3) 0.4769(8) 0.3551(3) 0.042(2) Uani 1 1 d .
C87 C 0.5091(3) 0.3962(9) 0.3775(4) 0.044(2) Uani 1 1 d .
H87A H 0.5094 0.3971 0.4124 0.053 Uiso 1 1 calc R
C88 C 0.5391(3) 0.3142(8) 0.3552(3) 0.041(2) Uani 1 1 d .
C89 C 0.5786(3) 0.2598(9) 0.3788(4) 0.046(2) Uani 1 1 d .
C90 C 0.6021(3) 0.1953(8) 0.3425(4) 0.044(2) Uani 1 1 d .
C91 C 0.5770(3) 0.2117(8) 0.2964(4) 0.042(2) Uani 1 1 d .
C92 C 0.5923(4) 0.1749(11) 0.2500 0.039(3) Uani 1 2 d S
H92A H 0.6161 0.1177 0.2500 0.047 Uiso 1 2 calc SR
C101 C 0.4084(4) 0.7635(10) 0.3509(5) 0.068(3) Uani 1 1 d .
H10D H 0.4222 0.8111 0.3778 0.082 Uiso 1 1 calc R
H10E H 0.4104 0.8114 0.3203 0.082 Uiso 1 1 calc R
C102 C 0.3585(5) 0.7404(16) 0.3631(9) 0.165(9) Uani 1 1 d .
H10L H 0.3429 0.8174 0.3674 0.247 Uiso 1 1 calc R
H10M H 0.3563 0.6934 0.3935 0.247 Uiso 1 1 calc R
H10N H 0.3444 0.6956 0.3361 0.247 Uiso 1 1 calc R
C103 C 0.4583(4) 0.6008(11) 0.4367(4) 0.065(3) Uiso 1 1 d .
H10F H 0.4309 0.6455 0.4470 0.078 Uiso 1 1 calc R
H10G H 0.4582 0.5225 0.4540 0.078 Uiso 1 1 calc R
C104 C 0.5007(5) 0.6732(12) 0.4529(5) 0.092(4) Uiso 1 1 d .
H10O H 0.4986 0.6917 0.4880 0.138 Uiso 1 1 calc R
H10P H 0.5023 0.7483 0.4341 0.138 Uiso 1 1 calc R
H10Q H 0.5278 0.6251 0.4467 0.138 Uiso 1 1 calc R
C105 C 0.5932(4) 0.2827(10) 0.4329(4) 0.063(3) Uani 1 1 d .
H10H H 0.5662 0.2796 0.4542 0.075 Uiso 1 1 calc R
H10I H 0.6138 0.2174 0.4433 0.075 Uiso 1 1 calc R
C106 C 0.6172(4) 0.4054(12) 0.4404(5) 0.089(4) Uani 1 1 d .
H10R H 0.6268 0.4128 0.4748 0.134 Uiso 1 1 calc R
H10S H 0.5963 0.4709 0.4324 0.134 Uiso 1 1 calc R
H10T H 0.6436 0.4100 0.4189 0.134 Uiso 1 1 calc R
C107 C 0.6481(4) 0.1348(10) 0.3478(4) 0.062(3) Uani 1 1 d .
H10J H 0.6493 0.0634 0.3261 0.074 Uiso 1 1 calc R
H10K H 0.6518 0.1066 0.3821 0.074 Uiso 1 1 calc R
C108 C 0.6881(4) 0.2208(13) 0.3347(5) 0.085(4) Uani 1 1 d .
H10U H 0.7166 0.1761 0.3362 0.127 Uiso 1 1 calc R
H10V H 0.6890 0.2875 0.3582 0.127 Uiso 1 1 calc R
H10W H 0.6838 0.2525 0.3014 0.127 Uiso 1 1 calc R
C120 C 0.2456(8) 0.022(4) 0.2500 0.126(17) Uiso 0.50 2 d SPD
H12A H 0.2381 0.1087 0.2500 0.152 Uiso 0.50 2 calc SPR
H12B H 0.2170 -0.0239 0.2500 0.152 Uiso 0.50 2 calc SPR
C121 C 0.2725(8) -0.008(3) 0.2972(4) 0.128(12) Uiso 0.50 1 d PD
H12K H 0.2760 -0.0968 0.2999 0.153 Uiso 0.50 1 calc PR
H12L H 0.2554 0.0198 0.3263 0.153 Uiso 0.50 1 calc PR
C122 C 0.3198(8) 0.051(3) 0.2970(4) 0.119(11) Uiso 0.50 1 d PD
H12I H 0.3368 0.0248 0.3264 0.142 Uiso 0.50 1 calc PR
H12J H 0.3164 0.1397 0.2986 0.142 Uiso 0.50 1 calc PR
C123 C 0.3465(8) 0.017(4) 0.2500 0.121(16) Uiso 0.50 2 d SPD
H12G H 0.3759 0.0594 0.2500 0.145 Uiso 0.50 2 calc SPR
H12H H 0.3525 -0.0706 0.2500 0.145 Uiso 0.50 2 calc SPR

loop_
_atom_site_aniso_label
_atom_site_aniso_U_11
_atom_site_aniso_U_22
_atom_site_aniso_U_33
_atom_site_aniso_U_23
_atom_site_aniso_U_13
_atom_site_aniso_U_12
Ce1 0.0356(5) 0.0319(5) 0.0408(5) 0.000 0.000 0.0020(3)
N2 0.036(6) 0.040(6) 0.051(7) 0.000 0.000 0.004(5)
N3 0.039(4) 0.044(5) 0.046(5) 0.006(4) 0.000(4) 0.002(4)
N4 0.031(5) 0.016(5) 0.041(6) 0.000 0.000 -0.004(4)
N6 0.047(5) 0.049(5) 0.038(5) 0.001(4) 0.000(4) 0.012(4)
N7 0.048(5) 0.035(4) 0.046(5) 0.003(4) 0.004(4) 0.006(4)
N10 0.042(4) 0.033(4) 0.048(5) -0.013(3) 0.002(4) 0.003(4)
N11 0.039(4) 0.039(5) 0.042(5) 0.003(3) -0.005(4) 0.001(3)
C27 0.069(7) 0.099(10) 0.100(10) 0.007(7) 0.010(7) 0.045(7)
C28 0.053(7) 0.072(8) 0.079(9) -0.001(6) 0.016(6) 0.017(6)
C29 0.038(5) 0.051(6) 0.073(7) -0.008(5) 0.005(5) 0.000(5)
C30 0.048(6) 0.053(6) 0.048(6) 0.002(5) 0.004(5) 0.008(5)
C31 0.034(4) 0.044(5) 0.056(6) 0.000(5) -0.004(4) 0.003(4)
C32 0.028(4) 0.043(5) 0.053(6) 0.002(5) 0.009(4) 0.001(4)
C41 0.036(5) 0.049(6) 0.041(5) 0.001(5) 0.002(5) -0.001(4)
C42 0.040(5) 0.046(6) 0.053(6) 0.004(5) 0.002(5) -0.002(4)
C43 0.054(6) 0.057(6) 0.045(6) 0.005(5) 0.001(5) 0.007(5)
C44 0.044(5) 0.057(6) 0.037(5) -0.002(5) 0.003(4) -0.001(5)
C45 0.070(8) 0.079(8) 0.054(7) -0.007(6) 0.006(6) -0.006(6)
C46 0.080(8) 0.086(9) 0.043(7) 0.005(6) 0.012(6) -0.014(7)
C47 0.091(9) 0.068(8) 0.058(8) 0.015(6) 0.001(7) -0.015(7)
C48 0.076(7) 0.059(7) 0.046(7) 0.006(5) -0.003(6) -0.011(6)
C49 0.060(6) 0.052(6) 0.037(6) 0.009(5) 0.005(5) -0.009(5)
C50 0.055(6) 0.050(6) 0.050(6) 0.005(5) -0.004(5) -0.001(5)
C51 0.050(6) 0.046(6) 0.042(6) 0.000(5) -0.001(5) 0.001(5)
C52 0.049(5) 0.036(5) 0.038(5) 0.004(4) 0.001(5) 0.005(4)
C61 0.043(5) 0.026(5) 0.047(6) 0.000(4) 0.004(5) -0.001(4)
C62 0.041(5) 0.038(5) 0.044(5) -0.002(4) -0.003(4) -0.001(4)
C63 0.056(6) 0.035(5) 0.050(6) 0.006(5) 0.001(5) 0.004(5)
C64 0.042(5) 0.032(5) 0.067(6) 0.004(5) 0.000(5) -0.001(4)
C65 0.044(6) 0.043(6) 0.084(8) 0.009(6) -0.001(6) -0.003(5)
C66 0.051(6) 0.038(5) 0.099(8) 0.011(5) -0.011(6) 0.007(5)
C82 0.036(7) 0.043(8) 0.066(10) 0.000 0.000 0.013(6)
C83 0.049(5) 0.029(5) 0.049(6) -0.007(4) -0.001(5) 0.003(4)
C84 0.053(6) 0.040(5) 0.062(7) -0.003(5) 0.008(6) 0.003(5)
C86 0.049(6) 0.039(5) 0.038(5) -0.014(4) 0.001(5) -0.004(4)
C87 0.046(5) 0.046(6) 0.040(6) 0.005(5) -0.003(5) -0.002(5)
C88 0.047(5) 0.040(5) 0.037(5) -0.003(4) 0.002(4) -0.004(4)
C89 0.047(6) 0.040(5) 0.050(6) 0.007(5) -0.011(5) -0.006(5)
C90 0.039(5) 0.044(5) 0.051(6) 0.002(5) 0.002(5) 0.001(5)
C91 0.035(5) 0.034(5) 0.056(6) -0.006(5) -0.003(5) 0.004(4)
C92 0.034(7) 0.036(7) 0.048(8) 0.000 0.000 0.005(6)
C101 0.075(8) 0.059(7) 0.072(8) -0.019(6) 0.003(7) 0.017(6)
C102 0.087(11) 0.114(13) 0.29(3) -0.024(16) 0.026(15) 0.052(10)
C105 0.063(7) 0.070(8) 0.055(7) 0.005(6) -0.013(6) 0.002(6)
C106 0.091(9) 0.094(10) 0.082(9) -0.002(8) -0.029(8) -0.022(8)
C107 0.066(7) 0.063(7) 0.056(7) 0.014(6) -0.006(6) 0.020(6)
C108 0.042(6) 0.114(11) 0.097(10) 0.010(8) 0.004(7) 0.013(7)

loop_
_atom_type_symbol
_atom_type_description
_atom_type_scat_dispersion_real
_atom_type_scat_dispersion_imag
_atom_type_scat_source
C C 0.0033 0.0016 'International Tables Vol C Tables 4.2.6.8 and 6.1.1.4'
H H 0.0000 0.0000 'International Tables Vol C Tables 4.2.6.8 and 6.1.1.4'
N N 0.0061 0.0033 'International Tables Vol C Tables 4.2.6.8 and 6.1.1.4'
Ce Ce -0.2486 2.6331 'International Tables Vol C Tables 4.2.6.8 and 6.1.1.4'

loop_
_geom_angle_atom_site_label_1
_geom_angle_atom_site_label_2
_geom_angle_atom_site_label_3
_geom_angle
_geom_angle_site_symmetry_1
_geom_angle_site_symmetry_3
N10 Ce1 N10 73.3(4) . 6_556
N10 Ce1 N11 73.8(2) . .
N10 Ce1 N11 116.2(2) 6_556 .
N10 Ce1 N11 116.2(2) . 6_556
N10 Ce1 N11 73.8(2) 6_556 6_556
N11 Ce1 N11 74.1(3) . 6_556
N10 Ce1 N4 143.16(19) . .
N10 Ce1 N4 143.16(19) 6_556 .
N11 Ce1 N4 81.1(2) . .
N11 Ce1 N4 81.1(2) 6_556 .
N10 Ce1 N3 142.3(2) . 6_556
N10 Ce1 N3 80.5(2) 6_556 6_556
N11 Ce1 N3 143.4(2) . 6_556
N11 Ce1 N3 80.6(2) 6_556 6_556
N4 Ce1 N3 69.0(2) . 6_556
N10 Ce1 N3 80.5(2) . .
N10 Ce1 N3 142.3(2) 6_556 .
N11 Ce1 N3 80.6(2) . .
N11 Ce1 N3 143.4(2) 6_556 .
N4 Ce1 N3 69.0(2) . .
N3 Ce1 N3 106.5(3) 6_556 .
N10 Ce1 N2 79.9(3) . .
N10 Ce1 N2 79.9(3) 6_556 .
N11 Ce1 N2 142.64(18) . .
N11 Ce1 N2 142.64(18) 6_556 .
N4 Ce1 N2 106.6(3) . .
N3 Ce1 N2 69.1(2) 6_556 .
N3 Ce1 N2 69.1(2) . .
C32 N2 C32 108.3(10) 6_556 .
C32 N2 Ce1 123.6(5) 6_556 .
C32 N2 Ce1 123.6(5) . .
C52 N3 C41 107.8(7) . .
C52 N3 Ce1 123.7(6) . .
C41 N3 Ce1 123.0(6) . .
C61 N4 C61 107.4(9) 6_556 .
C61 N4 Ce1 123.2(5) 6_556 .
C61 N4 Ce1 123.2(5) . .
C41 N6 C32 123.3(8) . .
C52 N7 C61 122.2(8) . .
C83 N10 C86 105.8(7) . .
C83 N10 Ce1 126.1(6) . .
C86 N10 Ce1 123.6(6) . .
C88 N11 C91 106.5(7) . .
C88 N11 Ce1 125.6(6) . .
C91 N11 Ce1 126.2(6) . .
C28 C27 C27 120.9(7) . 6_556
C27 C28 C29 120.8(12) . .
C30 C29 C28 122.4(10) . .
C30 C29 C29 119.4(6) . 6_556
C28 C29 C29 118.2(7) . 6_556
C31 C30 C29 119.3(9) . .
C30 C31 C31 121.4(6) . 6_556
C30 C31 C32 132.6(9) . .
C31 C31 C32 106.1(5) 6_556 .
N6 C32 N2 128.1(8) . .
N6 C32 C31 121.9(8) . .
N2 C32 C31 109.7(8) . .
N6 C41 N3 128.5(8) . .
N6 C41 C42 122.2(8) . .
N3 C41 C42 109.1(8) . .
C43 C42 C51 120.7(9) . .
C43 C42 C41 132.3(9) . .
C51 C42 C41 106.9(8) . .
C42 C43 C44 118.7(9) . .
C43 C44 C49 121.1(9) . .
C43 C44 C45 122.0(10) . .
C49 C44 C45 116.9(9) . .
C46 C45 C44 122.6(12) . .
C45 C46 C47 120.1(12) . .
C48 C47 C46 120.6(11) . .
C47 C48 C49 120.6(11) . .
C50 C49 C48 121.8(10) . .
C50 C49 C44 119.0(9) . .
C48 C49 C44 119.1(9) . .
C51 C50 C49 120.0(9) . .
C50 C51 C42 120.4(9) . .
C50 C51 C52 133.6(9) . .
C42 C51 C52 105.9(8) . .
N7 C52 N3 128.5(8) . .
N7 C52 C51 121.4(8) . .
N3 C52 C51 110.0(8) . .
N7 C61 N4 128.2(8) . .
N7 C61 C62 120.9(8) . .
N4 C61 C62 110.6(8) . .
C63 C62 C62 120.8(6) . 6_556
C63 C62 C61 133.6(9) . .
C62 C62 C61 105.6(5) 6_556 .
C62 C63 C64 118.9(9) . .
C65 C64 C63 121.1(10) . .
C65 C64 C64 118.7(6) . 6_556
C63 C64 C64 120.2(6) . 6_556
C66 C65 C64 121.8(11) . .
C65 C66 C66 119.5(7) . 6_556
C83 C82 C83 128.3(12) . 6_556
N10 C83 C82 124.0(9) . .
N10 C83 C84 110.5(8) . .
C82 C83 C84 125.4(9) . .
C85 C84 C83 106.1(8) . .
C85 C84 C101 128.2(10) . .
C83 C84 C101 125.6(9) . .
C84 C85 C86 107.9(9) . .
C84 C85 C103 128.4(9) . .
C86 C85 C103 123.6(9) . .
N10 C86 C87 124.5(8) . .
N10 C86 C85 109.5(8) . .
C87 C86 C85 125.6(9) . .
C88 C87 C86 129.0(9) . .
N11 C88 C87 124.1(8) . .
N11 C88 C89 109.9(8) . .
C87 C88 C89 125.7(9) . .
C90 C89 C88 107.5(8) . .
C90 C89 C105 127.5(9) . .
C88 C89 C105 124.7(9) . .
C89 C90 C91 106.5(8) . .
C89 C90 C107 127.0(9) . .
C91 C90 C107 126.0(9) . .
C92 C91 N11 125.5(9) . .
C92 C91 C90 124.5(8) . .
N11 C91 C90 109.6(8) . .
C91 C92 C91 128.2(12) . 6_556
C102 C101 C84 111.8(11) . .
C104 C103 C85 113.8(10) . .
C106 C105 C89 113.4(9) . .
C90 C107 C108 112.7(9) . .
C121 C120 C121 112.0(15) . 6_556
C120 C121 C122 111.7(15) . .
C121 C122 C123 111.1(15) . .
C122 C123 C122 111.0(15) 6_556 .

loop_
_geom_bond_atom_site_label_1
_geom_bond_atom_site_label_2
_geom_bond_distance
_geom_bond_site_symmetry_2
Ce1 N10 2.435(7) .
Ce1 N10 2.435(7) 6_556
Ce1 N11 2.449(7) .
Ce1 N11 2.449(7) 6_556
Ce1 N4 2.453(8) .
Ce1 N3 2.471(7) 6_556
Ce1 N3 2.471(7) .
Ce1 N2 2.495(10) .
N2 C32 1.366(10) 6_556
N2 C32 1.366(10) .
N3 C52 1.373(11) .
N3 C41 1.379(11) .
N4 C61 1.382(10) 6_556
N4 C61 1.382(10) .
N6 C41 1.314(11) .
N6 C32 1.341(11) .
N7 C52 1.326(11) .
N7 C61 1.335(11) .
N10 C83 1.370(11) .
N10 C86 1.372(11) .
N11 C88 1.373(12) .
N11 C91 1.395(11) .
C27 C28 1.365(15) .
C27 C27 1.43(3) 6_556
C28 C29 1.419(13) .
C29 C30 1.405(13) .
C29 C29 1.49(2) 6_556
C30 C31 1.392(12) .
C31 C31 1.423(18) 6_556
C31 C32 1.430(12) .
C41 C42 1.457(13) .
C42 C43 1.388(13) .
C42 C51 1.401(13) .
C43 C44 1.392(13) .
C44 C49 1.416(13) .
C44 C45 1.421(14) .
C45 C46 1.342(15) .
C46 C47 1.376(16) .
C47 C48 1.369(15) .
C48 C49 1.411(13) .
C49 C50 1.395(13) .
C50 C51 1.383(13) .
C51 C52 1.457(12) .
C61 C62 1.469(12) .
C62 C63 1.376(12) .
C62 C62 1.436(17) 6_556
C63 C64 1.413(13) .
C64 C65 1.409(13) .
C64 C64 1.42(2) 6_556
C65 C66 1.356(14) .
C66 C66 1.44(2) 6_556
C82 C83 1.396(11) .
C82 C83 1.396(11) 6_556
C83 C84 1.441(13) .
C84 C85 1.346(13) .
C84 C101 1.507(14) .
C85 C86 1.438(13) .
C85 C103 1.539(14) .
C86 C87 1.383(12) .
C87 C88 1.382(12) .
C88 C89 1.435(13) .
C89 C90 1.377(13) .
C89 C105 1.522(14) .
C90 C91 1.440(13) .
C90 C107 1.497(13) .
C91 C92 1.374(10) .
C92 C91 1.374(10) 6_556
C101 C102 1.506(19) .
C103 C104 1.524(16) .
C105 C106 1.520(15) .
C107 C108 1.532(15) .
C120 C121 1.517(5) .
C120 C121 1.517(5) 6_556
C121 C122 1.519(5) .
C122 C123 1.519(5) .
C123 C122 1.519(5) 6_556
